data_7020615
loop_
_publ_author_name
'Jiang, Chunfang'
'Stephan, Douglas W.'

_publ_section_title
;
 Phosphinimine-borane combinations in frustrated Lewis pair chemistry.
;
_journal_issue 3
_journal_name_full 'Dalton transactions (Cambridge, England : 2003)'
_journal_page_first 630
_journal_page_last 637
_journal_paper_doi 10.1039/c2dt30720k
_journal_volume 42
_journal_year 2013
_chemical_formula_sum 'C49 H26 B F15 N O2 P'
_chemical_formula_weight 987.49
_chemical_name_systematic
;
?
;
_space_group_IT_number 14
_symmetry_cell_setting monoclinic
_symmetry_space_group_name_Hall '-P 2yn'
_symmetry_space_group_name_H-M 'P 1 21/n 1'
_atom_sites_solution_hydrogens geom
_atom_sites_solution_primary direct
_atom_sites_solution_secondary difmap
_audit_creation_method SHELXL-97
_cell_angle_alpha 90.00
_cell_angle_beta 92.266(3)
_cell_angle_gamma 90.00
_cell_formula_units_Z 4
_cell_length_a 9.1433(8)
_cell_length_b 17.7446(16)
_cell_length_c 26.879(3)
_cell_measurement_reflns_used 8231
_cell_measurement_temperature 293(2)
_cell_measurement_theta_max 26.01
_cell_measurement_theta_min 2.42
_cell_volume 4357.6(7)
_computing_cell_refinement 'Bruker SAINT'
_computing_data_collection 'Bruker APEX2'
_computing_data_reduction 'Bruker SAINT'
_computing_molecular_graphics 'Bruker SHELXTL'
_computing_publication_material 'Bruker SHELXTL'
_computing_structure_refinement 'SHELXL-97 (Sheldrick, 1997)'
_computing_structure_solution 'SHELXS-97 (Sheldrick, 2008)'
_diffrn_ambient_temperature 293(2)
_diffrn_measured_fraction_theta_full 0.996
_diffrn_measured_fraction_theta_max 0.996
_diffrn_measurement_device_type 'Bruker APEX-II CCD'
_diffrn_measurement_method '\f and \w scans'
_diffrn_radiation_monochromator graphite
_diffrn_radiation_source 'fine-focus sealed tube'
_diffrn_radiation_type MoK\a
_diffrn_radiation_wavelength 0.71073
_diffrn_reflns_av_R_equivalents 0.0397
_diffrn_reflns_av_sigmaI/netI 0.0443
_diffrn_reflns_limit_h_max 11
_diffrn_reflns_limit_h_min -11
_diffrn_reflns_limit_k_max 23
_diffrn_reflns_limit_k_min -22
_diffrn_reflns_limit_l_max 34
_diffrn_reflns_limit_l_min -34
_diffrn_reflns_number 37373
_diffrn_reflns_theta_full 27.50
_diffrn_reflns_theta_max 27.50
_diffrn_reflns_theta_min 1.52
_diffrn_standards_number 0
_exptl_absorpt_coefficient_mu 0.170
_exptl_absorpt_correction_T_max 0.9733
_exptl_absorpt_correction_T_min 0.9635
_exptl_absorpt_correction_type none
_exptl_crystal_colour colourless
_exptl_crystal_density_diffrn 1.505
_exptl_crystal_density_method 'not measured'
_exptl_crystal_description block
_exptl_crystal_F_000 1992
_exptl_crystal_size_max 0.22
_exptl_crystal_size_mid 0.18
_exptl_crystal_size_min 0.16
_refine_diff_density_max 0.719
_refine_diff_density_min -0.402
_refine_diff_density_rms 0.062
_refine_ls_extinction_method none
_refine_ls_goodness_of_fit_ref 1.046
_refine_ls_hydrogen_treatment constr
_refine_ls_matrix_type full
_refine_ls_number_parameters 622
_refine_ls_number_reflns 9946
_refine_ls_number_restraints 0
_refine_ls_restrained_S_all 1.046
_refine_ls_R_factor_all 0.0841
_refine_ls_R_factor_gt 0.0576
_refine_ls_shift/su_max 0.020
_refine_ls_shift/su_mean 0.003
_refine_ls_structure_factor_coef Fsqd
_refine_ls_weighting_details 'calc w=1/[\s^2^(Fo^2^)+(0.0631P)^2^+5.7785P] where P=(Fo^2^+2Fc^2^)/3'
_refine_ls_weighting_scheme calc
_refine_ls_wR_factor_gt 0.1485
_refine_ls_wR_factor_ref 0.1616
_reflns_number_gt 7243
_reflns_number_total 9946
_reflns_threshold_expression >2sigma(I)
_cod_data_source_file c2dt30720k.txt
_cod_data_source_block cj019_0m
_cod_depositor_comments
;
The following automatic conversions were performed:

'_symmetry_cell_setting' value 'Monoclinic' changed to 'monoclinic'
according to /home/saulius/struct/CIF-dictionaries/cif_core.dic
dictionary named 'cif_core.dic' version 2.4.2 from 2011-04-26.

Automatic conversion script
Id: cif_fix_values 1891 2012-01-12 08:04:46Z andrius 
;
_cod_original_sg_symbol_H-M P2(1)/n
_cod_database_code 7020615

loop_
_symmetry_equiv_pos_as_xyz
'x, y, z'
'-x+1/2, y+1/2, -z+1/2'
'-x, -y, -z'
'x-1/2, -y-1/2, z-1/2'

loop_
_atom_site_label
_atom_site_type_symbol
_atom_site_fract_x
_atom_site_fract_y
_atom_site_fract_z
_atom_site_U_iso_or_equiv
_atom_site_adp_type
_atom_site_occupancy
_atom_site_symmetry_multiplicity
_atom_site_calc_flag
_atom_site_refinement_flags
P1 P 0.22364(8) 0.70240(4) 0.16218(2) 0.02238(15) Uani 1 1 d .
C1 C 0.1141(3) 0.78600(15) 0.15882(10) 0.0277(6) Uani 1 1 d .
C2 C 0.1739(4) 0.85400(17) 0.17550(12) 0.0372(7) Uani 1 1 d .
H2 H 0.2702 0.8560 0.1879 0.045 Uiso 1 1 calc R
C3 C 0.0891(4) 0.91871(18) 0.17354(14) 0.0463(8) Uani 1 1 d .
H3 H 0.1294 0.9643 0.1842 0.056 Uiso 1 1 calc R
C4 C -0.0544(4) 0.91618(19) 0.15598(14) 0.0502(9) Uani 1 1 d .
H4 H -0.1101 0.9600 0.1544 0.060 Uiso 1 1 calc R
C5 C -0.1155(4) 0.8484(2) 0.14071(15) 0.0529(9) Uani 1 1 d .
H5 H -0.2130 0.8465 0.1296 0.063 Uiso 1 1 calc R
C6 C -0.0323(4) 0.78339(18) 0.14186(12) 0.0405(7) Uani 1 1 d .
H6 H -0.0737 0.7379 0.1314 0.049 Uiso 1 1 calc R
C7 C 0.1168(3) 0.62244(15) 0.14212(10) 0.0244(5) Uani 1 1 d .
C8 C 0.0826(4) 0.61676(19) 0.09134(11) 0.0409(8) Uani 1 1 d .
H8 H 0.1161 0.6529 0.0695 0.049 Uiso 1 1 calc R
C9 C -0.0018(4) 0.5569(2) 0.07362(12) 0.0447(8) Uani 1 1 d .
H9 H -0.0273 0.5537 0.0399 0.054 Uiso 1 1 calc R
C10 C -0.0477(4) 0.50236(19) 0.10546(12) 0.0401(7) Uani 1 1 d .
H10 H -0.1026 0.4618 0.0932 0.048 Uiso 1 1 calc R
C11 C -0.0127(3) 0.50754(17) 0.15576(12) 0.0378(7) Uani 1 1 d .
H11 H -0.0434 0.4702 0.1772 0.045 Uiso 1 1 calc R
C12 C 0.0679(3) 0.56798(16) 0.17448(11) 0.0303(6) Uani 1 1 d .
H12 H 0.0891 0.5720 0.2085 0.036 Uiso 1 1 calc R
C13 C 0.3731(3) 0.70777(15) 0.12116(9) 0.0262(6) Uani 1 1 d .
C14 C 0.4624(3) 0.64455(17) 0.11714(10) 0.0335(7) Uani 1 1 d .
H14 H 0.4431 0.6012 0.1352 0.040 Uiso 1 1 calc R
C15 C 0.5802(4) 0.6463(2) 0.08615(12) 0.0420(8) Uani 1 1 d .
H15 H 0.6417 0.6048 0.0841 0.050 Uiso 1 1 calc R
C16 C 0.6056(4) 0.7103(2) 0.05839(12) 0.0465(9) Uani 1 1 d .
H16 H 0.6845 0.7117 0.0376 0.056 Uiso 1 1 calc R
C17 C 0.5147(4) 0.77229(19) 0.06138(11) 0.0440(8) Uani 1 1 d .
H17 H 0.5312 0.8146 0.0419 0.053 Uiso 1 1 calc R
C18 C 0.3995(4) 0.77176(17) 0.09307(10) 0.0336(7) Uani 1 1 d .
H18 H 0.3400 0.8140 0.0956 0.040 Uiso 1 1 calc R
C19 C 0.4563(3) 0.68163(19) 0.23039(10) 0.0328(7) Uani 1 1 d .
C20 C 0.5533(4) 0.7399(3) 0.22877(13) 0.0563(11) Uani 1 1 d .
H20 H 0.5222 0.7881 0.2198 0.068 Uiso 1 1 calc R
C21 C 0.7056(4) 0.7248(3) 0.24140(15) 0.0673(13) Uani 1 1 d .
H21 H 0.7748 0.7632 0.2407 0.081 Uiso 1 1 calc R
C22 C 0.7459(5) 0.6532(3) 0.25431(16) 0.0698(13) Uani 1 1 d .
H22 H 0.8442 0.6433 0.2618 0.084 Uiso 1 1 calc R
C23 C 0.6494(4) 0.5964(3) 0.25663(15) 0.0651(12) Uani 1 1 d .
H23 H 0.6800 0.5486 0.2666 0.078 Uiso 1 1 calc R
C24 C 0.5032(4) 0.6103(2) 0.24398(12) 0.0428(8) Uani 1 1 d .
H24 H 0.4360 0.5710 0.2447 0.051 Uiso 1 1 calc R
C25 C 0.3508(3) 0.70999(15) 0.38888(9) 0.0219(5) Uani 1 1 d .
C26 C 0.4585(3) 0.65515(15) 0.38641(9) 0.0248(5) Uani 1 1 d .
C27 C 0.5907(3) 0.65687(17) 0.41284(11) 0.0316(6) Uani 1 1 d .
C28 C 0.6200(3) 0.7161(2) 0.44439(11) 0.0388(7) Uani 1 1 d .
C29 C 0.5175(4) 0.77131(19) 0.44920(11) 0.0374(7) Uani 1 1 d .
C30 C 0.3849(3) 0.76734(16) 0.42226(10) 0.0291(6) Uani 1 1 d .
C31 C 0.1008(3) 0.77704(15) 0.34783(9) 0.0232(5) Uani 1 1 d .
C32 C -0.0487(3) 0.78165(15) 0.35430(10) 0.0250(5) Uani 1 1 d .
C33 C -0.1286(3) 0.84738(17) 0.34889(12) 0.0333(6) Uani 1 1 d .
C34 C -0.0614(4) 0.91238(17) 0.33591(15) 0.0445(8) Uani 1 1 d .
C35 C 0.0865(4) 0.91086(17) 0.32744(15) 0.0452(8) Uani 1 1 d .
C36 C 0.1626(3) 0.84471(16) 0.33346(12) 0.0325(6) Uani 1 1 d .
C37 C 0.1161(3) 0.62601(15) 0.36982(9) 0.0218(5) Uani 1 1 d .
C38 C 0.0873(3) 0.56107(15) 0.34318(10) 0.0251(5) Uani 1 1 d .
C39 C 0.0089(3) 0.50079(15) 0.36117(10) 0.0273(6) Uani 1 1 d .
C40 C -0.0428(3) 0.50355(15) 0.40831(11) 0.0278(6) Uani 1 1 d .
C41 C -0.0138(3) 0.56618(15) 0.43723(10) 0.0250(5) Uani 1 1 d .
C42 C 0.0639(3) 0.62471(15) 0.41774(9) 0.0228(5) Uani 1 1 d .
C43 C 0.2025(3) 0.69611(14) 0.25939(9) 0.0220(5) Uani 1 1 d .
N1 N 0.2999(2) 0.69321(12) 0.21939(8) 0.0226(5) Uani 1 1 d .
O1 O 0.27220(19) 0.69040(10) 0.30182(6) 0.0231(4) Uani 1 1 d .
O2 O 0.0724(2) 0.70306(11) 0.24974(7) 0.0290(4) Uani 1 1 d .
B1 B 0.2034(3) 0.70164(17) 0.35210(10) 0.0206(6) Uani 1 1 d .
F1 F 0.43521(17) 0.59398(9) 0.35735(6) 0.0314(4) Uani 1 1 d .
F2 F 0.68743(19) 0.60086(11) 0.40845(7) 0.0465(5) Uani 1 1 d .
F3 F 0.7484(2) 0.71955(14) 0.47085(8) 0.0596(6) Uani 1 1 d .
F4 F 0.5454(2) 0.83025(13) 0.47985(8) 0.0574(6) Uani 1 1 d .
F5 F 0.2891(2) 0.82354(10) 0.43042(7) 0.0428(5) Uani 1 1 d .
F6 F 0.30674(19) 0.84742(10) 0.32418(8) 0.0456(5) Uani 1 1 d .
F7 F 0.1544(2) 0.97442(11) 0.31420(12) 0.0787(9) Uani 1 1 d .
F8 F -0.1366(2) 0.97683(11) 0.33130(11) 0.0741(8) Uani 1 1 d .
F9 F -0.27364(19) 0.84745(11) 0.35668(9) 0.0519(5) Uani 1 1 d .
F10 F -0.12670(17) 0.72041(9) 0.36664(7) 0.0348(4) Uani 1 1 d .
F11 F 0.1354(2) 0.55232(9) 0.29638(6) 0.0346(4) Uani 1 1 d .
F12 F -0.0176(2) 0.43932(9) 0.33267(7) 0.0416(4) Uani 1 1 d .
F13 F -0.1228(2) 0.44632(9) 0.42547(7) 0.0396(4) Uani 1 1 d .
F14 F -0.06488(18) 0.57030(9) 0.48324(6) 0.0340(4) Uani 1 1 d .
F15 F 0.08582(18) 0.68571(9) 0.44728(5) 0.0291(4) Uani 1 1 d .
C47 C 0.1241(5) -0.0042(4) 0.0295(2) 0.0867(18) Uani 1 1 d .
H47 H 0.2083 -0.0068 0.0500 0.104 Uiso 1 1 calc R
C48 C 0.0286(6) -0.0637(3) 0.02752(18) 0.0821(15) Uani 1 1 d .
H48 H 0.0493 -0.1070 0.0460 0.098 Uiso 1 1 calc R
C49 C 0.0966(6) 0.0595(4) 0.0014(2) 0.0832(17) Uani 1 1 d .
H49 H 0.1630 0.0992 0.0022 0.100 Uiso 1 1 calc R
C44 C 0.4915(5) 0.4380(2) 0.03004(15) 0.0626(11) Uani 1 1 d .
H44 H 0.4868 0.3955 0.0502 0.075 Uiso 1 1 calc R
C45 C 0.3749(5) 0.4834(3) 0.02400(15) 0.0613(11) Uani 1 1 d .
H45 H 0.2898 0.4725 0.0404 0.074 Uiso 1 1 calc R
C46 C 0.6202(5) 0.4547(3) 0.00590(17) 0.0648(12) Uani 1 1 d .
H46 H 0.7019 0.4238 0.0102 0.078 Uiso 1 1 calc R

loop_
_atom_site_aniso_label
_atom_site_aniso_U_11
_atom_site_aniso_U_22
_atom_site_aniso_U_33
_atom_site_aniso_U_23
_atom_site_aniso_U_13
_atom_site_aniso_U_12
P1 0.0264(3) 0.0223(3) 0.0185(3) -0.0003(3) 0.0010(2) -0.0044(3)
C1 0.0338(15) 0.0240(14) 0.0253(13) 0.0026(11) 0.0017(11) 0.0018(11)
C2 0.0427(18) 0.0296(15) 0.0395(17) -0.0026(13) 0.0052(13) -0.0027(13)
C3 0.059(2) 0.0259(16) 0.054(2) -0.0048(14) 0.0076(17) -0.0015(15)
C4 0.062(2) 0.0306(17) 0.058(2) 0.0047(16) 0.0015(18) 0.0123(16)
C5 0.048(2) 0.042(2) 0.067(2) 0.0076(18) -0.0146(18) 0.0097(17)
C6 0.0462(19) 0.0287(16) 0.0456(18) 0.0045(14) -0.0121(14) -0.0013(14)
C7 0.0251(13) 0.0226(13) 0.0254(13) -0.0014(10) 0.0004(10) -0.0025(11)
C8 0.056(2) 0.0414(18) 0.0247(14) 0.0004(13) -0.0009(13) -0.0207(16)
C9 0.056(2) 0.049(2) 0.0281(15) -0.0066(14) -0.0043(14) -0.0207(17)
C10 0.0401(18) 0.0372(17) 0.0427(18) -0.0085(14) -0.0019(13) -0.0147(14)
C11 0.0411(18) 0.0307(16) 0.0415(17) 0.0041(13) 0.0012(13) -0.0138(14)
C12 0.0341(16) 0.0300(15) 0.0266(14) 0.0025(11) -0.0010(11) -0.0064(12)
C13 0.0323(15) 0.0284(14) 0.0179(12) -0.0031(10) 0.0020(10) -0.0094(12)
C14 0.0430(18) 0.0313(15) 0.0269(14) 0.0005(12) 0.0093(12) -0.0050(13)
C15 0.0455(19) 0.0441(18) 0.0375(17) -0.0065(14) 0.0141(14) -0.0037(15)
C16 0.050(2) 0.057(2) 0.0342(17) -0.0079(15) 0.0197(14) -0.0184(17)
C17 0.065(2) 0.0403(18) 0.0278(15) -0.0004(13) 0.0163(15) -0.0189(17)
C18 0.0465(18) 0.0300(15) 0.0246(14) 0.0010(12) 0.0058(12) -0.0045(13)
C19 0.0198(13) 0.060(2) 0.0190(13) -0.0073(13) 0.0039(10) -0.0126(13)
C20 0.050(2) 0.083(3) 0.0348(18) 0.0013(18) -0.0010(15) -0.034(2)
C21 0.042(2) 0.112(4) 0.049(2) -0.002(2) 0.0103(17) -0.036(2)
C22 0.040(2) 0.119(4) 0.051(2) 0.005(3) 0.0112(17) -0.004(3)
C23 0.040(2) 0.103(4) 0.052(2) 0.002(2) 0.0063(17) 0.022(2)
C24 0.0301(16) 0.062(2) 0.0369(17) -0.0091(16) 0.0005(13) 0.0119(15)
C25 0.0205(12) 0.0265(13) 0.0188(11) 0.0013(10) 0.0024(9) 0.0014(10)
C26 0.0254(14) 0.0269(14) 0.0222(13) 0.0018(10) 0.0018(10) 0.0007(11)
C27 0.0217(14) 0.0404(17) 0.0328(15) 0.0042(13) 0.0008(11) 0.0043(12)
C28 0.0257(15) 0.056(2) 0.0345(16) 0.0019(14) -0.0062(12) -0.0052(14)
C29 0.0386(17) 0.0460(18) 0.0270(15) -0.0104(13) -0.0043(12) -0.0073(14)
C30 0.0300(15) 0.0330(15) 0.0246(13) -0.0040(11) 0.0035(11) 0.0023(12)
C31 0.0231(13) 0.0250(13) 0.0215(12) 0.0013(10) 0.0011(10) 0.0015(10)
C32 0.0231(13) 0.0253(13) 0.0269(13) -0.0002(11) 0.0037(10) 0.0014(11)
C33 0.0242(14) 0.0320(15) 0.0440(17) -0.0007(13) 0.0051(12) 0.0064(12)
C34 0.0327(17) 0.0241(15) 0.077(2) 0.0045(15) 0.0036(16) 0.0089(13)
C35 0.0338(18) 0.0238(15) 0.078(3) 0.0111(16) 0.0064(16) -0.0020(13)
C36 0.0207(14) 0.0301(15) 0.0469(17) 0.0050(13) 0.0040(12) 0.0012(11)
C37 0.0194(12) 0.0242(13) 0.0216(12) 0.0003(10) -0.0010(9) 0.0041(10)
C38 0.0263(14) 0.0264(13) 0.0226(13) -0.0003(10) 0.0014(10) 0.0050(11)
C39 0.0269(14) 0.0220(13) 0.0326(14) -0.0032(11) -0.0043(11) 0.0014(11)
C40 0.0222(13) 0.0232(13) 0.0380(15) 0.0080(12) -0.0008(11) 0.0006(11)
C41 0.0209(13) 0.0290(14) 0.0254(13) 0.0054(11) 0.0034(10) 0.0052(11)
C42 0.0219(13) 0.0243(13) 0.0222(12) -0.0005(10) -0.0008(10) 0.0033(10)
C43 0.0221(13) 0.0216(12) 0.0226(12) -0.0014(10) 0.0041(9) -0.0017(10)
N1 0.0207(11) 0.0281(12) 0.0192(10) -0.0006(9) 0.0026(8) -0.0022(9)
O1 0.0207(9) 0.0304(10) 0.0183(8) -0.0009(7) 0.0034(7) 0.0025(7)
O2 0.0210(10) 0.0394(11) 0.0264(9) 0.0012(8) 0.0010(7) 0.0023(8)
B1 0.0210(14) 0.0239(14) 0.0168(13) -0.0008(11) 0.0016(10) 0.0018(11)
F1 0.0296(9) 0.0276(8) 0.0368(9) -0.0057(7) -0.0016(7) 0.0074(7)
F2 0.0265(9) 0.0533(12) 0.0592(12) 0.0035(10) -0.0053(8) 0.0151(8)
F3 0.0347(11) 0.0861(17) 0.0561(12) -0.0060(12) -0.0224(9) -0.0013(11)
F4 0.0587(13) 0.0634(14) 0.0487(12) -0.0281(10) -0.0150(10) -0.0052(11)
F5 0.0442(11) 0.0421(10) 0.0419(10) -0.0193(8) -0.0028(8) 0.0107(8)
F6 0.0238(9) 0.0351(10) 0.0786(14) 0.0139(9) 0.0111(9) -0.0005(7)
F7 0.0409(12) 0.0288(11) 0.167(3) 0.0293(14) 0.0111(14) -0.0006(9)
F8 0.0416(12) 0.0274(10) 0.154(3) 0.0158(13) 0.0144(14) 0.0154(9)
F9 0.0237(9) 0.0401(11) 0.0928(16) 0.0062(10) 0.0144(9) 0.0117(8)
F10 0.0232(8) 0.0315(9) 0.0503(10) 0.0089(8) 0.0068(7) 0.0004(7)
F11 0.0492(11) 0.0317(9) 0.0234(8) -0.0076(7) 0.0070(7) -0.0001(8)
F12 0.0536(12) 0.0270(9) 0.0442(10) -0.0096(8) 0.0008(8) -0.0079(8)
F13 0.0401(10) 0.0315(9) 0.0473(10) 0.0086(8) 0.0039(8) -0.0104(8)
F14 0.0373(10) 0.0374(9) 0.0281(8) 0.0074(7) 0.0097(7) 0.0004(8)
F15 0.0357(9) 0.0301(8) 0.0218(8) -0.0044(6) 0.0058(6) -0.0018(7)
C47 0.050(3) 0.136(5) 0.075(3) -0.050(4) 0.006(2) -0.006(3)
C48 0.075(3) 0.117(4) 0.056(3) -0.033(3) 0.017(2) -0.007(3)
C49 0.061(3) 0.113(5) 0.078(3) -0.046(3) 0.028(3) -0.029(3)
C44 0.087(3) 0.056(2) 0.044(2) 0.0046(18) -0.007(2) -0.010(2)
C45 0.057(2) 0.074(3) 0.053(2) -0.010(2) 0.0090(19) -0.015(2)
C46 0.059(3) 0.067(3) 0.067(3) -0.017(2) -0.019(2) 0.014(2)

loop_
_atom_type_symbol
_atom_type_description
_atom_type_scat_dispersion_real
_atom_type_scat_dispersion_imag
_atom_type_scat_source
C C 0.0033 0.0016 'International Tables Vol C Tables 4.2.6.8 and 6.1.1.4'
H H 0.0000 0.0000 'International Tables Vol C Tables 4.2.6.8 and 6.1.1.4'
N N 0.0061 0.0033 'International Tables Vol C Tables 4.2.6.8 and 6.1.1.4'
O O 0.0106 0.0060 'International Tables Vol C Tables 4.2.6.8 and 6.1.1.4'
B B 0.0013 0.0007 'International Tables Vol C Tables 4.2.6.8 and 6.1.1.4'
F F 0.0171 0.0103 'International Tables Vol C Tables 4.2.6.8 and 6.1.1.4'
P P 0.1023 0.0942 'International Tables Vol C Tables 4.2.6.8 and 6.1.1.4'

loop_
_geom_angle_atom_site_label_1
_geom_angle_atom_site_label_2
_geom_angle_atom_site_label_3
_geom_angle
_geom_angle_site_symmetry_1
_geom_angle_site_symmetry_3
N1 P1 C1 109.85(12) . .
N1 P1 C13 105.71(12) . .
C1 P1 C13 111.33(13) . .
N1 P1 C7 113.70(12) . .
C1 P1 C7 110.09(13) . .
C13 P1 C7 106.05(12) . .
C2 C1 C6 119.5(3) . .
C2 C1 P1 119.4(2) . .
C6 C1 P1 121.0(2) . .
C3 C2 C1 119.6(3) . .
C4 C3 C2 120.7(3) . .
C3 C4 C5 119.9(3) . .
C6 C5 C4 120.3(3) . .
C5 C6 C1 120.0(3) . .
C12 C7 C8 119.9(3) . .
C12 C7 P1 123.2(2) . .
C8 C7 P1 116.8(2) . .
C9 C8 C7 119.5(3) . .
C10 C9 C8 120.5(3) . .
C9 C10 C11 120.0(3) . .
C10 C11 C12 120.5(3) . .
C7 C12 C11 119.5(3) . .
C18 C13 C14 120.0(3) . .
C18 C13 P1 122.0(2) . .
C14 C13 P1 117.9(2) . .
C15 C14 C13 119.9(3) . .
C16 C15 C14 119.6(3) . .
C15 C16 C17 120.5(3) . .
C18 C17 C16 120.4(3) . .
C17 C18 C13 119.6(3) . .
C20 C19 C24 120.5(3) . .
C20 C19 N1 121.2(3) . .
C24 C19 N1 118.2(3) . .
C19 C20 C21 118.3(4) . .
C22 C21 C20 118.7(4) . .
C23 C22 C21 122.7(4) . .
C22 C23 C24 118.9(5) . .
C19 C24 C23 120.9(4) . .
C30 C25 C26 113.9(2) . .
C30 C25 B1 127.8(2) . .
C26 C25 B1 118.3(2) . .
F1 C26 C27 115.5(2) . .
F1 C26 C25 119.7(2) . .
C27 C26 C25 124.7(3) . .
F2 C27 C28 120.7(3) . .
F2 C27 C26 120.5(3) . .
C28 C27 C26 118.8(3) . .
F3 C28 C29 120.2(3) . .
F3 C28 C27 120.4(3) . .
C29 C28 C27 119.4(3) . .
F4 C29 C28 120.0(3) . .
F4 C29 C30 119.8(3) . .
C28 C29 C30 120.2(3) . .
F5 C30 C25 121.2(2) . .
F5 C30 C29 115.9(3) . .
C25 C30 C29 123.0(3) . .
C36 C31 C32 113.5(2) . .
C36 C31 B1 119.2(2) . .
C32 C31 B1 127.2(2) . .
F10 C32 C33 115.1(2) . .
F10 C32 C31 121.1(2) . .
C33 C32 C31 123.8(3) . .
F9 C33 C34 119.7(3) . .
F9 C33 C32 120.2(3) . .
C34 C33 C32 120.1(3) . .
F8 C34 C33 120.9(3) . .
F8 C34 C35 120.3(3) . .
C33 C34 C35 118.8(3) . .
F7 C35 C36 120.9(3) . .
F7 C35 C34 119.6(3) . .
C36 C35 C34 119.5(3) . .
F6 C36 C35 116.2(3) . .
F6 C36 C31 119.5(2) . .
C35 C36 C31 124.3(3) . .
C38 C37 C42 113.7(2) . .
C38 C37 B1 128.2(2) . .
C42 C37 B1 118.1(2) . .
F11 C38 C37 121.0(2) . .
F11 C38 C39 115.2(2) . .
C37 C38 C39 123.8(2) . .
F12 C39 C40 119.5(2) . .
F12 C39 C38 120.7(2) . .
C40 C39 C38 119.8(2) . .
F13 C40 C39 120.2(3) . .
F13 C40 C41 120.8(2) . .
C39 C40 C41 119.0(2) . .
F14 C41 C42 121.0(2) . .
F14 C41 C40 119.9(2) . .
C42 C41 C40 119.1(2) . .
F15 C42 C41 116.6(2) . .
F15 C42 C37 118.8(2) . .
C41 C42 C37 124.5(2) . .
O2 C43 O1 130.1(2) . .
O2 C43 N1 118.6(2) . .
O1 C43 N1 111.3(2) . .
C43 N1 C19 119.2(2) . .
C43 N1 P1 116.14(17) . .
C19 N1 P1 124.64(17) . .
C43 O1 B1 124.5(2) . .
O1 B1 C31 107.5(2) . .
O1 B1 C37 111.9(2) . .
C31 B1 C37 113.9(2) . .
O1 B1 C25 100.80(19) . .
C31 B1 C25 115.0(2) . .
C37 B1 C25 107.2(2) . .
C49 C47 C48 120.7(5) . .
C49 C48 C47 120.0(6) 3 .
C48 C49 C47 119.3(5) 3 .
C45 C44 C46 119.7(4) . .
C44 C45 C46 120.8(4) . 3_665
C45 C46 C44 119.5(4) 3_665 .

loop_
_geom_bond_atom_site_label_1
_geom_bond_atom_site_label_2
_geom_bond_distance
_geom_bond_site_symmetry_2
P1 N1 1.671(2) .
P1 C1 1.790(3) .
P1 C13 1.792(3) .
P1 C7 1.793(3) .
C1 C2 1.392(4) .
C1 C6 1.398(4) .
C2 C3 1.385(5) .
C3 C4 1.377(5) .
C4 C5 1.382(5) .
C5 C6 1.381(5) .
C7 C12 1.386(4) .
C7 C8 1.392(4) .
C8 C9 1.387(4) .
C9 C10 1.368(5) .
C10 C11 1.380(4) .
C11 C12 1.384(4) .
C13 C18 1.390(4) .
C13 C14 1.394(4) .
C14 C15 1.388(4) .
C15 C16 1.383(5) .
C16 C17 1.383(5) .
C17 C18 1.380(4) .
C19 C20 1.364(5) .
C19 C24 1.381(5) .
C19 N1 1.463(3) .
C20 C21 1.445(6) .
C21 C22 1.364(7) .
C22 C23 1.342(7) .
C23 C24 1.387(5) .
C25 C30 1.384(4) .
C25 C26 1.388(4) .
C25 B1 1.646(4) .
C26 F1 1.349(3) .
C26 C27 1.378(4) .
C27 F2 1.339(3) .
C27 C28 1.370(4) .
C28 F3 1.350(3) .
C28 C29 1.365(5) .
C29 F4 1.350(3) .
C29 C30 1.389(4) .
C30 F5 1.351(3) .
C31 C36 1.389(4) .
C31 C32 1.387(4) .
C31 B1 1.636(4) .
C32 F10 1.348(3) .
C32 C33 1.381(4) .
C33 F9 1.350(3) .
C33 C34 1.359(4) .
C34 F8 1.338(3) .
C34 C35 1.381(5) .
C35 F7 1.342(4) .
C35 C36 1.371(4) .
C36 F6 1.352(3) .
C37 C38 1.377(4) .
C37 C42 1.392(3) .
C37 B1 1.642(4) .
C38 F11 1.358(3) .
C38 C39 1.385(4) .
C39 F12 1.349(3) .
C39 C40 1.371(4) .
C40 F13 1.344(3) .
C40 C41 1.376(4) .
C41 F14 1.341(3) .
C41 C42 1.374(4) .
C42 F15 1.353(3) .
C43 O2 1.214(3) .
C43 O1 1.288(3) .
C43 N1 1.424(3) .
O1 B1 1.526(3) .
C47 C49 1.376(8) .
C47 C48 1.370(7) .
C48 C49 1.361(7) 3
C49 C48 1.361(7) 3
C44 C45 1.341(6) .
C44 C46 1.398(6) .
C45 C46 1.364(6) 3_665
C46 C45 1.364(6) 3_665
